data_7050187
loop_
_publ_author_name
'Halcrow, Malcolm A.'
'Kilner, Colin A.'
'Wolowska, Joanna'
'McInnes, Eric J. L.'
'Bridgeman, Adam J.'

_publ_section_title
;
 Temperature dependence of the electronic ground states of two
 mononuclear, six-coordinate copper(ii) centres
;
_journal_issue 2
_journal_name_full 'New Journal of Chemistry'
_journal_page_first 228
_journal_paper_doi 10.1039/b309071j
_journal_volume 28
_journal_year 2004
_chemical_formula_moiety 'C14 H14 Cu N6 O4, 2[Cl O4], 2[C3 H6 O]'
_chemical_formula_sum 'C20 H26 Cl2 Cu N6 O14'
_chemical_formula_weight 708.91
_chemical_name_common
;Bis(2,6-bis(oximomethyl)pyridine)copper(ii) diperchlorate bis-
acetone solvate
;
_chemical_name_systematic
;
Bis[2,6-bis{oximomethyl}pyridine]copper(II) diperchlorate bis-acetone
solvate
;
_space_group_IT_number 2
_symmetry_cell_setting triclinic
_symmetry_space_group_name_Hall '-P 1'
_symmetry_space_group_name_H-M 'P -1'
_atom_sites_solution_hydrogens geom
_atom_sites_solution_primary direct
_atom_sites_solution_secondary difmap
_audit_creation_method SHELXL-97
_cell_angle_alpha 107.2649(14)
_cell_angle_beta 94.1119(11)
_cell_angle_gamma 105.6603(10)
_cell_formula_units_Z 2
_cell_length_a 6.8580(2)
_cell_length_b 13.0630(3)
_cell_length_c 17.5689(5)
_cell_measurement_reflns_used 24468
_cell_measurement_temperature 100(2)
_cell_measurement_theta_max 27.53
_cell_measurement_theta_min 3.07
_cell_volume 1427.36(7)
_computing_cell_refinement 'DENZO-SMN (Otwinowski & Minor, 1997)'
_computing_data_collection 'COLLECT (Nonius, 1999)'
_computing_data_reduction 'DENZO-SMN (Otwinowski & Minor, 1997)'
_computing_molecular_graphics 'ORTEX (McArdle, 1995)'
_computing_publication_material 'local program'
_computing_structure_refinement 'SHELXL-97 (Sheldrick, 1997)'
_computing_structure_solution 'SHELXS-97 (Sheldrick, 1990)'
_diffrn_ambient_temperature 100(2)
_diffrn_detector_area_resol_mean 9.091
_diffrn_measured_fraction_theta_full 0.979
_diffrn_measured_fraction_theta_max 0.979
_diffrn_measurement_device_type 'Nonius KappaCCD diffractometer'
_diffrn_measurement_method 'Area detector scans'
_diffrn_radiation_monochromator graphite
_diffrn_radiation_source 'fine-focus sealed tube'
_diffrn_radiation_type MoK\a
_diffrn_radiation_wavelength 0.71073
_diffrn_reflns_av_R_equivalents 0.0851
_diffrn_reflns_av_sigmaI/netI 0.0578
_diffrn_reflns_limit_h_max 8
_diffrn_reflns_limit_h_min -8
_diffrn_reflns_limit_k_max 16
_diffrn_reflns_limit_k_min -16
_diffrn_reflns_limit_l_max 22
_diffrn_reflns_limit_l_min -22
_diffrn_reflns_number 24468
_diffrn_reflns_theta_full 27.53
_diffrn_reflns_theta_max 27.53
_diffrn_reflns_theta_min 3.07
_exptl_absorpt_coefficient_mu 1.031
_exptl_absorpt_correction_T_max 0.798
_exptl_absorpt_correction_T_min 0.654
_exptl_absorpt_correction_type multi-scan
_exptl_absorpt_process_details
;
Using multiple and symmetry-related data measurements via the
program SORTAV. See R.H. Blessing, Acta Cryst (1995), A51, 33-38
;
_exptl_crystal_colour Green
_exptl_crystal_density_diffrn 1.649
_exptl_crystal_density_method 'not measured'
_exptl_crystal_description Prism
_exptl_crystal_F_000 726
_exptl_crystal_size_max 0.45
_exptl_crystal_size_mid 0.30
_exptl_crystal_size_min 0.23
_refine_diff_density_max 0.468
_refine_diff_density_min -0.756
_refine_diff_density_rms 0.113
_refine_ls_extinction_coef 0.0067(15)
_refine_ls_extinction_expression Fc^*^=kFc[1+0.001xFc^2^\l^3^/sin(2\q)]^-1/4^
_refine_ls_extinction_method SHELXL
_refine_ls_goodness_of_fit_ref 1.037
_refine_ls_hydrogen_treatment mixed
_refine_ls_matrix_type full
_refine_ls_number_parameters 407
_refine_ls_number_reflns 6413
_refine_ls_number_restraints 4
_refine_ls_restrained_S_all 1.037
_refine_ls_R_factor_all 0.0504
_refine_ls_R_factor_gt 0.0393
_refine_ls_shift/su_max 0.001
_refine_ls_shift/su_mean 0.000
_refine_ls_structure_factor_coef Fsqd
_refine_ls_weighting_details 'calc w=1/[\s^2^(Fo^2^)+(0.0653P)^2^+0.2543P] where P=(Fo^2^+2Fc^2^)/3'
_refine_ls_weighting_scheme calc
_refine_ls_wR_factor_gt 0.1066
_refine_ls_wR_factor_ref 0.1140
_reflns_number_gt 5356
_reflns_number_total 6413
_reflns_threshold_expression >2sigma(I)
_cod_data_source_file b309071j.txt
_cod_data_source_block mh68100
_cod_depositor_comments
;
The following automatic conversions were performed:
'_symmetry_cell_setting' value 'Triclinic' changed to 'triclinic'
according to '/home/saulius/struct/CIF-dictionaries/cif_core.dic'
dictionary named 'cif_core.dic' version 2.4.1 from 2010-06-29.

Automatic conversion script
Id: cif_fix_enum 1527 2010-12-29 10:47:43Z saulius 
;
_cod_database_code 7050187

loop_
_symmetry_equiv_pos_as_xyz
'x, y, z'
'-x, -y, -z'

loop_
_atom_site_label
_atom_site_type_symbol
_atom_site_fract_x
_atom_site_fract_y
_atom_site_fract_z
_atom_site_U_iso_or_equiv
_atom_site_adp_type
_atom_site_occupancy
_atom_site_symmetry_multiplicity
_atom_site_calc_flag
_atom_site_refinement_flags
_atom_site_disorder_assembly
_atom_site_disorder_group
Cu1 Cu 0.35657(4) 0.580253(19) 0.260301(14) 0.02407(11) Uani 1 1 d . . .
N2 N 0.5094(3) 0.73808(14) 0.29639(10) 0.0253(4) Uani 1 1 d . . .
C3 C 0.6909(3) 0.77196(18) 0.27232(12) 0.0269(4) Uani 1 1 d . . .
C4 C 0.8081(3) 0.88458(18) 0.29928(13) 0.0311(5) Uani 1 1 d . . .
H4 H 0.9364 0.9081 0.2824 0.037 Uiso 1 1 calc R . .
C5 C 0.7332(3) 0.96181(18) 0.35139(13) 0.0309(5) Uani 1 1 d . . .
H5 H 0.8111 1.0392 0.3709 0.037 Uiso 1 1 calc R . .
C6 C 0.5445(3) 0.92657(17) 0.37519(13) 0.0293(5) Uani 1 1 d . . .
H6 H 0.4914 0.9792 0.4104 0.035 Uiso 1 1 calc R . .
C7 C 0.4356(3) 0.81274(17) 0.34641(12) 0.0259(4) Uani 1 1 d . . .
C8 C 0.7455(3) 0.68008(18) 0.21708(13) 0.0298(5) Uani 1 1 d . . .
H8 H 0.8685 0.6930 0.1948 0.036 Uiso 1 1 calc R . .
N9 N 0.6197(3) 0.58127(15) 0.20020(11) 0.0285(4) Uani 1 1 d . . .
O10 O 0.6773(3) 0.50001(14) 0.14564(11) 0.0380(4) Uani 1 1 d D . .
H10 H 0.598(4) 0.4421(18) 0.1378(16) 0.038(4) Uiso 1 1 d D . .
C11 C 0.2370(3) 0.76184(17) 0.36671(12) 0.0277(4) Uani 1 1 d . . .
H11 H 0.1682 0.8056 0.4015 0.033 Uiso 1 1 calc R . .
N12 N 0.1615(3) 0.65459(14) 0.33468(11) 0.0265(4) Uani 1 1 d . . .
O13 O -0.0223(2) 0.61143(13) 0.35672(10) 0.0338(4) Uani 1 1 d D . .
H13 H -0.057(4) 0.5489(17) 0.3371(16) 0.038(4) Uiso 1 1 d D . .
N14 N 0.2055(3) 0.41793(14) 0.22218(10) 0.0240(4) Uani 1 1 d . . .
C15 C 0.0754(3) 0.37024(17) 0.15118(12) 0.0256(4) Uani 1 1 d . . .
C16 C -0.0340(3) 0.25612(18) 0.12305(13) 0.0285(4) Uani 1 1 d . . .
H16 H -0.1279 0.2244 0.0736 0.034 Uiso 1 1 calc R . .
C17 C -0.0036(3) 0.18939(18) 0.16837(13) 0.0291(5) Uani 1 1 d . . .
H17 H -0.0753 0.1110 0.1499 0.035 Uiso 1 1 calc R . .
C18 C 0.1323(3) 0.23802(17) 0.24089(13) 0.0271(4) Uani 1 1 d . . .
H18 H 0.1565 0.1932 0.2722 0.033 Uiso 1 1 calc R . .
C19 C 0.2328(3) 0.35344(17) 0.26725(12) 0.0256(4) Uani 1 1 d . . .
C20 C 0.0558(3) 0.44476(18) 0.10557(12) 0.0277(4) Uani 1 1 d . . .
H20 H -0.0286 0.4169 0.0541 0.033 Uiso 1 1 calc R . .
N21 N 0.1566(3) 0.54878(14) 0.13765(10) 0.0267(4) Uani 1 1 d . . .
O22 O 0.1278(3) 0.61189(13) 0.08894(10) 0.0332(4) Uani 1 1 d D . .
H22 H 0.179(4) 0.6744(18) 0.1180(15) 0.038(4) Uiso 1 1 d D . .
C23 C 0.3726(3) 0.41152(17) 0.34425(13) 0.0266(4) Uani 1 1 d . . .
H23 H 0.3906 0.3731 0.3811 0.032 Uiso 1 1 calc R . .
N24 N 0.4699(3) 0.51575(14) 0.36029(10) 0.0260(4) Uani 1 1 d . . .
O25 O 0.6000(2) 0.56200(13) 0.43307(9) 0.0309(3) Uani 1 1 d D . .
H25 H 0.665(4) 0.6210(18) 0.4347(16) 0.038(4) Uiso 1 1 d D . .
Cl26 Cl 0.73515(8) 0.84907(4) 0.53465(3) 0.02649(13) Uani 1 1 d . . .
O27 O 0.7933(2) 0.78732(12) 0.46097(9) 0.0322(3) Uani 1 1 d . . .
O28 O 0.5142(2) 0.81472(13) 0.52666(10) 0.0358(4) Uani 1 1 d . . .
O29 O 0.8202(3) 0.82202(14) 0.60131(10) 0.0379(4) Uani 1 1 d . . .
O30 O 0.8140(2) 0.96755(12) 0.54834(9) 0.0324(4) Uani 1 1 d . . .
Cl31 Cl 0.27694(9) 0.90563(4) 0.14994(3) 0.03066(14) Uani 1 1 d . . .
O32 O 0.2384(3) 0.82468(13) 0.19337(10) 0.0401(4) Uani 1 1 d . . .
O33 O 0.4916(3) 0.96226(16) 0.16287(12) 0.0512(5) Uani 1 1 d . . .
O34 O 0.1684(3) 0.98411(16) 0.17861(13) 0.0550(5) Uani 1 1 d . . .
O35 O 0.2051(3) 0.84391(15) 0.06522(10) 0.0473(5) Uani 1 1 d . . .
O36 O -0.1938(2) 0.39152(12) 0.29163(10) 0.0330(4) Uani 1 1 d . . .
C37 C -0.2250(3) 0.32577(18) 0.33010(14) 0.0299(5) Uani 1 1 d . . .
C38 C -0.3689(4) 0.20860(18) 0.29125(14) 0.0341(5) Uani 1 1 d . . .
H38A H -0.4758 0.1944 0.3243 0.041 Uiso 1 1 calc R . .
H38B H -0.2922 0.1543 0.2869 0.041 Uiso 1 1 calc R . .
H38C H -0.4326 0.2006 0.2372 0.041 Uiso 1 1 calc R . .
C39 C -0.1242(4) 0.3581(2) 0.41570(15) 0.0401(6) Uani 1 1 d . . .
H39A H -0.0532 0.3039 0.4204 0.048 Uiso 1 1 calc R . .
H39B H -0.2285 0.3580 0.4510 0.048 Uiso 1 1 calc R . .
H39C H -0.0247 0.4335 0.4318 0.048 Uiso 1 1 calc R . .
O40 O 0.4629(2) 0.28387(13) 0.10389(9) 0.0358(4) Uani 1 1 d . . .
C41 C 0.3803(4) 0.22792(19) 0.03476(14) 0.0328(5) Uani 1 1 d . . .
C42 C 0.3603(4) 0.2798(2) -0.02982(16) 0.0446(6) Uani 1 1 d . . .
H42A H 0.4141 0.2422 -0.0768 0.053 Uiso 1 1 calc R . .
H42B H 0.4385 0.3601 -0.0090 0.053 Uiso 1 1 calc R . .
H42C H 0.2154 0.2712 -0.0458 0.053 Uiso 1 1 calc R . .
C43 C 0.2903(4) 0.10230(19) 0.00999(16) 0.0420(6) Uani 1 1 d . . .
H43A H 0.1473 0.0799 -0.0163 0.050 Uiso 1 1 calc R . .
H43B H 0.2953 0.0787 0.0579 0.050 Uiso 1 1 calc R . .
H43C H 0.3695 0.0663 -0.0278 0.050 Uiso 1 1 calc R . .

loop_
_atom_site_aniso_label
_atom_site_aniso_U_11
_atom_site_aniso_U_22
_atom_site_aniso_U_33
_atom_site_aniso_U_23
_atom_site_aniso_U_13
_atom_site_aniso_U_12
Cu1 0.02398(16) 0.02283(15) 0.02492(16) 0.00755(11) 0.00329(11) 0.00692(11)
N2 0.0259(9) 0.0265(8) 0.0240(9) 0.0092(7) 0.0010(7) 0.0088(7)
C3 0.0248(10) 0.0314(10) 0.0254(10) 0.0121(8) 0.0006(8) 0.0079(8)
C4 0.0278(11) 0.0323(11) 0.0324(11) 0.0141(9) 0.0008(9) 0.0053(9)
C5 0.0305(12) 0.0256(10) 0.0342(12) 0.0116(9) -0.0032(9) 0.0052(9)
C6 0.0312(12) 0.0270(10) 0.0283(11) 0.0079(9) -0.0022(9) 0.0096(9)
C7 0.0276(11) 0.0271(10) 0.0236(10) 0.0091(8) -0.0002(8) 0.0096(8)
C8 0.0269(11) 0.0349(11) 0.0289(11) 0.0121(9) 0.0038(9) 0.0101(9)
N9 0.0268(9) 0.0291(9) 0.0299(9) 0.0092(8) 0.0051(7) 0.0097(7)
O10 0.0356(9) 0.0290(8) 0.0457(10) 0.0053(8) 0.0154(8) 0.0096(7)
C11 0.0291(11) 0.0280(10) 0.0256(10) 0.0069(8) 0.0024(8) 0.0108(9)
N12 0.0255(9) 0.0263(8) 0.0285(9) 0.0102(7) 0.0040(7) 0.0078(7)
O13 0.0297(9) 0.0254(8) 0.0419(9) 0.0067(7) 0.0112(7) 0.0051(7)
N14 0.0238(9) 0.0258(8) 0.0241(8) 0.0082(7) 0.0042(7) 0.0103(7)
C15 0.0249(10) 0.0269(10) 0.0256(10) 0.0077(8) 0.0049(8) 0.0100(8)
C16 0.0287(11) 0.0297(10) 0.0235(10) 0.0043(8) 0.0019(8) 0.0089(9)
C17 0.0301(11) 0.0243(10) 0.0310(11) 0.0071(8) 0.0050(9) 0.0075(8)
C18 0.0289(11) 0.0254(10) 0.0285(11) 0.0096(8) 0.0055(9) 0.0094(8)
C19 0.0251(10) 0.0269(10) 0.0272(10) 0.0104(8) 0.0064(8) 0.0094(8)
C20 0.0276(11) 0.0313(11) 0.0234(10) 0.0082(8) 0.0009(8) 0.0095(9)
N21 0.0274(9) 0.0283(9) 0.0266(9) 0.0112(7) 0.0041(7) 0.0100(7)
O22 0.0444(10) 0.0275(8) 0.0288(8) 0.0127(7) -0.0001(7) 0.0105(7)
C23 0.0264(11) 0.0276(10) 0.0276(10) 0.0112(8) 0.0028(8) 0.0093(8)
N24 0.0254(9) 0.0279(9) 0.0242(9) 0.0077(7) 0.0017(7) 0.0089(7)
O25 0.0314(9) 0.0280(8) 0.0281(8) 0.0088(7) -0.0021(6) 0.0031(7)
Cl26 0.0275(3) 0.0264(2) 0.0249(3) 0.00889(19) 0.0029(2) 0.0070(2)
O27 0.0383(9) 0.0287(7) 0.0289(8) 0.0068(6) 0.0090(7) 0.0111(7)
O28 0.0279(8) 0.0372(8) 0.0390(9) 0.0117(7) 0.0062(7) 0.0054(7)
O29 0.0434(10) 0.0436(9) 0.0316(8) 0.0189(7) 0.0025(7) 0.0147(8)
O30 0.0341(9) 0.0244(7) 0.0356(8) 0.0075(6) 0.0048(7) 0.0067(6)
Cl31 0.0371(3) 0.0270(3) 0.0283(3) 0.0096(2) 0.0032(2) 0.0104(2)
O32 0.0595(12) 0.0304(8) 0.0303(8) 0.0133(7) 0.0011(8) 0.0114(8)
O33 0.0420(11) 0.0437(10) 0.0515(11) 0.0022(9) 0.0062(9) 0.0023(8)
O34 0.0674(13) 0.0496(11) 0.0702(13) 0.0290(10) 0.0274(11) 0.0388(10)
O35 0.0623(12) 0.0427(9) 0.0283(9) 0.0117(7) -0.0039(8) 0.0051(9)
O36 0.0338(9) 0.0274(7) 0.0389(9) 0.0106(7) 0.0113(7) 0.0103(6)
C37 0.0273(11) 0.0267(10) 0.0355(12) 0.0069(9) 0.0097(9) 0.0102(9)
C38 0.0336(12) 0.0285(11) 0.0377(12) 0.0093(9) 0.0068(10) 0.0068(9)
C39 0.0389(14) 0.0376(12) 0.0391(13) 0.0095(11) 0.0032(11) 0.0083(10)
O40 0.0375(10) 0.0335(8) 0.0333(9) 0.0066(7) 0.0049(7) 0.0110(7)
C41 0.0308(12) 0.0315(11) 0.0391(13) 0.0124(10) 0.0100(10) 0.0122(9)
C42 0.0479(16) 0.0461(14) 0.0430(14) 0.0187(12) 0.0059(12) 0.0156(12)
C43 0.0480(15) 0.0318(12) 0.0409(14) 0.0085(10) 0.0104(11) 0.0068(11)

loop_
_atom_type_symbol
_atom_type_description
_atom_type_scat_dispersion_real
_atom_type_scat_dispersion_imag
_atom_type_scat_source
C C 0.0033 0.0016 'International Tables Vol C Tables 4.2.6.8 and 6.1.1.4'
H H 0.0000 0.0000 'International Tables Vol C Tables 4.2.6.8 and 6.1.1.4'
N N 0.0061 0.0033 'International Tables Vol C Tables 4.2.6.8 and 6.1.1.4'
Cl Cl 0.1484 0.1585 'International Tables Vol C Tables 4.2.6.8 and 6.1.1.4'
O O 0.0106 0.0060 'International Tables Vol C Tables 4.2.6.8 and 6.1.1.4'
Cu Cu 0.3201 1.2651 'International Tables Vol C Tables 4.2.6.8 and 6.1.1.4'

loop_
_geom_angle_atom_site_label_1
_geom_angle_atom_site_label_2
_geom_angle_atom_site_label_3
_geom_angle
_geom_angle_site_symmetry_1
_geom_angle_site_symmetry_3
_geom_angle_publ_flag
N2 Cu1 N14 178.69(7) . . ?
N2 Cu1 N12 77.77(7) . . ?
N14 Cu1 N12 103.53(7) . . ?
N2 Cu1 N9 77.74(7) . . ?
N14 Cu1 N9 100.96(7) . . ?
N12 Cu1 N9 155.46(7) . . ?
N2 Cu1 N24 104.00(6) . . ?
N14 Cu1 N24 75.91(6) . . ?
N12 Cu1 N24 91.76(6) . . ?
N9 Cu1 N24 95.66(6) . . ?
N2 Cu1 N21 104.85(6) . . ?
N14 Cu1 N21 75.23(6) . . ?
N12 Cu1 N21 95.34(6) . . ?
N9 Cu1 N21 89.37(7) . . ?
N24 Cu1 N21 151.13(6) . . ?
C7 N2 C3 120.75(18) . . ?
C7 N2 Cu1 119.65(14) . . ?
C3 N2 Cu1 119.59(14) . . ?
N2 C3 C4 121.1(2) . . ?
N2 C3 C8 113.38(18) . . ?
C4 C3 C8 125.5(2) . . ?
C5 C4 C3 118.3(2) . . ?
C4 C5 C6 120.3(2) . . ?
C7 C6 C5 118.5(2) . . ?
N2 C7 C6 121.0(2) . . ?
N2 C7 C11 113.72(18) . . ?
C6 C7 C11 125.24(19) . . ?
N9 C8 C3 116.6(2) . . ?
C8 N9 O10 113.28(18) . . ?
C8 N9 Cu1 112.65(15) . . ?
O10 N9 Cu1 134.02(13) . . ?
N9 O10 H10 109(2) . . ?
N12 C11 C7 115.98(19) . . ?
C11 N12 O13 113.47(17) . . ?
C11 N12 Cu1 112.87(15) . . ?
O13 N12 Cu1 133.64(12) . . ?
N12 O13 H13 109(2) . . ?
C15 N14 C19 119.53(17) . . ?
C15 N14 Cu1 120.54(13) . . ?
C19 N14 Cu1 119.93(14) . . ?
N14 C15 C16 121.76(19) . . ?
N14 C15 C20 116.38(17) . . ?
C16 C15 C20 121.86(18) . . ?
C17 C16 C15 118.87(19) . . ?
C16 C17 C18 119.43(19) . . ?
C17 C18 C19 119.14(19) . . ?
N14 C19 C18 121.22(18) . . ?
N14 C19 C23 116.37(17) . . ?
C18 C19 C23 122.41(18) . . ?
N21 C20 C15 117.26(18) . . ?
C20 N21 O22 112.48(17) . . ?
C20 N21 Cu1 110.51(13) . . ?
O22 N21 Cu1 136.89(13) . . ?
N21 O22 H22 103(2) . . ?
N24 C23 C19 117.78(18) . . ?
C23 N24 O25 113.36(16) . . ?
C23 N24 Cu1 109.75(13) . . ?
O25 N24 Cu1 136.68(12) . . ?
N24 O25 H25 107(2) . . ?
O30 Cl26 O28 110.41(10) . . ?
O30 Cl26 O29 110.01(10) . . ?
O28 Cl26 O29 109.26(10) . . ?
O30 Cl26 O27 109.56(9) . . ?
O28 Cl26 O27 109.05(10) . . ?
O29 Cl26 O27 108.51(10) . . ?
O34 Cl31 O33 110.30(12) . . ?
O34 Cl31 O35 110.71(13) . . ?
O33 Cl31 O35 109.77(12) . . ?
O34 Cl31 O32 108.76(11) . . ?
O33 Cl31 O32 109.60(12) . . ?
O35 Cl31 O32 107.64(10) . . ?
O36 C37 C39 122.2(2) . . ?
O36 C37 C38 119.9(2) . . ?
C39 C37 C38 117.9(2) . . ?
O40 C41 C43 121.2(2) . . ?
O40 C41 C42 122.3(2) . . ?
C43 C41 C42 116.4(2) . . ?

loop_
_geom_bond_atom_site_label_1
_geom_bond_atom_site_label_2
_geom_bond_distance
_geom_bond_site_symmetry_2
_geom_bond_publ_flag
Cu1 N2 1.9270(17) . ?
Cu1 N14 1.9724(17) . ?
Cu1 N12 2.1539(18) . ?
Cu1 N9 2.1540(18) . ?
Cu1 N24 2.3315(17) . ?
Cu1 N21 2.3322(17) . ?
N2 C7 1.342(3) . ?
N2 C3 1.347(3) . ?
C3 C4 1.389(3) . ?
C3 C8 1.458(3) . ?
C4 C5 1.385(3) . ?
C5 C6 1.389(3) . ?
C6 C7 1.387(3) . ?
C7 C11 1.465(3) . ?
C8 N9 1.278(3) . ?
N9 O10 1.371(2) . ?
O10 H10 0.77(2) . ?
C11 N12 1.283(3) . ?
N12 O13 1.368(2) . ?
O13 H13 0.75(2) . ?
N14 C15 1.349(3) . ?
N14 C19 1.353(3) . ?
C15 C16 1.391(3) . ?
C15 C20 1.458(3) . ?
C16 C17 1.387(3) . ?
C17 C18 1.388(3) . ?
C18 C19 1.393(3) . ?
C19 C23 1.462(3) . ?
C20 N21 1.274(3) . ?
N21 O22 1.391(2) . ?
O22 H22 0.79(2) . ?
C23 N24 1.278(3) . ?
N24 O25 1.372(2) . ?
O25 H25 0.77(2) . ?
Cl26 O30 1.4334(15) . ?
Cl26 O28 1.4429(17) . ?
Cl26 O29 1.4477(16) . ?
Cl26 O27 1.4537(16) . ?
Cl31 O34 1.4207(19) . ?
Cl31 O33 1.4248(19) . ?
Cl31 O35 1.4409(17) . ?
Cl31 O32 1.4584(16) . ?
O36 C37 1.227(3) . ?
C37 C39 1.495(3) . ?
C37 C38 1.500(3) . ?
O40 C41 1.217(3) . ?
C41 C43 1.501(3) . ?
C41 C42 1.500(3) . ?

loop_
_geom_hbond_atom_site_label_D
_geom_hbond_atom_site_label_H
_geom_hbond_atom_site_label_A
_geom_hbond_distance_DH
_geom_hbond_distance_HA
_geom_hbond_distance_DA
_geom_hbond_angle_DHA
_geom_hbond_site_symmetry_A
O10 H10 O40 0.77(2) 1.91(2) 2.655(2) 163(3) .
O13 H13 O36 0.75(2) 1.90(2) 2.642(2) 170(3) .
O22 H22 O32 0.79(2) 1.93(2) 2.703(2) 167(3) .
O22 H22 O35 0.79(2) 2.61(3) 3.091(2) 121(2) .
O25 H25 O27 0.77(2) 2.00(2) 2.758(2) 165(3) .
